data_1001012
loop_
_publ_author_name
'Leclaire, A.'
'Monier, J.-C.'

_publ_section_title
;
 Transformation orientee de l'hydrate (H~2~O)~2~ \b en hydrate
 (H~2~O)~2~ \a du nitrate de calcium. Interpretation structurale
 des formes cristallines des deux hydrates
;
_journal_coden_ASTM ACACBN
_journal_issue 5
_journal_name_full
;
 Acta Crystallographica, Section A: Crystal Physics, Diffraction, Theoretical
 and General Crystallography
;
_journal_page_first 717
_journal_page_last 722
_journal_paper_doi 10.1107/S0567739477001843
_journal_volume 33
_journal_year 1977
_chemical_formula_structural 'CA (N O3)2 (H2 O)2'
_chemical_formula_sum 'Ca H4 N2 O8'
_chemical_name_systematic 'calcium nitrate dihydrate'
_cod_original_formula_sum 'H4 Ca N2 O8'
_cod_database_code 1001012

loop_
_atom_site_label
_atom_site_fract_x
_atom_site_fract_y
_atom_site_fract_z
? ? ? ?
